data_2241824
loop_
_publ_author_name
'Mohamed, Sharmarke'

_publ_section_title
;
 Solvent inclusion in the crystal structure of
 bis[(adamantan-1-yl)methanaminium chloride] 1,4-dioxane hemisolvate
 monohydrate explained using the computed crystal energy landscape
;
_journal_coeditor_code HB7608
_journal_issue 9
_journal_name_full 'Acta Crystallographica Section E'
_journal_page_first 1348
_journal_page_last 1352
_journal_paper_doi 10.1107/S2056989016013256
_journal_volume 72
_journal_year 2016
_chemical_formula_iupac 'C11 H20 N + ,Cl - , 0.25C4 H8 O2 , 0.5H2 O'
_chemical_formula_moiety 'Cl, 0.5(H2 O), C11 H20 N, 0.25(C4 H8 O2)'
_chemical_formula_sum 'C12 H23 Cl N O'
_chemical_formula_weight 465.53
_chemical_name_systematic
;
Bis[(adamantan-1-yl)methanaminium chloride]
1,4-dioxane hemisolvate monohydrate
;
_space_group_crystal_system triclinic
_space_group_IT_number 2
_space_group_name_Hall '-P 1'
_space_group_name_H-M_alt 'P -1'
_symmetry_space_group_name_Hall '-P 1'
_symmetry_space_group_name_H-M 'P -1'
_atom_sites_solution_hydrogens mixed
_audit_creation_method
;
Olex2 1.2
(compiled 2016.02.19 svn.r3266 for OlexSys, GUI svn.r5155)
;
_cell_angle_alpha 102.911(3)
_cell_angle_beta 91.824(3)
_cell_angle_gamma 101.500(3)
_cell_formula_units_Z 4
_cell_length_a 6.4941(11)
_cell_length_b 13.491(2)
_cell_length_c 15.086(3)
_cell_measurement_reflns_used 4531
_cell_measurement_temperature 100.0(10)
_cell_measurement_theta_max 28.026
_cell_measurement_theta_min 2.340
_cell_volume 1258.4(4)
_computing_cell_refinement
;
SAINT (Bruker 2015)
;
_computing_data_collection
;
APEX2 (Bruker 2015)
;
_computing_data_reduction
;
SAINT (Bruker 2015)
;
_computing_molecular_graphics
;
<i>OLEX2</i> (Dolomanov <i>et al.</i>,  2009)
;
_computing_publication_material
;
<i>OLEX2</i> (Dolomanov <i>et al.</i>,  2009)
;
_computing_structure_refinement
;
SHELXL (Sheldrick, 2008)
;
_computing_structure_solution
;
XT (Sheldrick, 2015)
;
_diffrn_ambient_temperature 100.0(10)
_diffrn_measured_fraction_theta_full 1.000
_diffrn_measured_fraction_theta_max 0.994
_diffrn_measurement_device_type 'Bruker APEXII CCD'
_diffrn_measurement_method '\f and \w scans'
_diffrn_radiation_type MoK\a
_diffrn_radiation_wavelength 0.71073
_diffrn_reflns_av_R_equivalents 0.0961
_diffrn_reflns_limit_h_max 8
_diffrn_reflns_limit_h_min -8
_diffrn_reflns_limit_k_max 17
_diffrn_reflns_limit_k_min -18
_diffrn_reflns_limit_l_max 20
_diffrn_reflns_limit_l_min -20
_diffrn_reflns_number 35014
_diffrn_reflns_theta_full 25.242
_diffrn_reflns_theta_max 28.441
_diffrn_reflns_theta_min 1.585
_exptl_absorpt_coefficient_mu 0.280
_exptl_absorpt_correction_T_max 0.7457
_exptl_absorpt_correction_T_min 0.6554
_exptl_absorpt_correction_type multi-scan
_exptl_absorpt_process_details
;
(SADABS; Bruker, 2015)
;
_exptl_crystal_colour 'clear light colourless'
_exptl_crystal_density_diffrn 1.229
_exptl_crystal_description needle
_exptl_crystal_F_000 508
_exptl_crystal_size_max 0.2
_exptl_crystal_size_mid 0.05
_exptl_crystal_size_min 0.05
_refine_diff_density_max 0.492
_refine_diff_density_min -0.390
_refine_ls_extinction_method none
_refine_ls_goodness_of_fit_ref 1.059
_refine_ls_hydrogen_treatment mixed
_refine_ls_matrix_type full
_refine_ls_number_parameters 303
_refine_ls_number_reflns 6312
_refine_ls_number_restraints 0
_refine_ls_restrained_S_all 1.059
_refine_ls_R_factor_all 0.0999
_refine_ls_R_factor_gt 0.0562
_refine_ls_shift/su_max 0.001
_refine_ls_shift/su_mean 0.000
_refine_ls_structure_factor_coef Fsqd
_refine_ls_weighting_details 'w=1/[\s^2^(Fo^2^)+(0.0415P)^2^+0.1332P] where P=(Fo^2^+2Fc^2^)/3'
_refine_ls_weighting_scheme calc
_refine_ls_wR_factor_gt 0.0937
_refine_ls_wR_factor_ref 0.1047
_reflns_number_gt 4285
_reflns_number_total 6312
_reflns_threshold_expression 'I > 2\s(I)'
_cod_data_source_file hb7608sup1.cif
_cod_data_source_block I
_cod_depositor_comments
;

2019-10-28
Z value and formula fixed to values more according to usual
chemical conventions.                 miguel
;
_cod_original_formula_sum 'C24 H46 Cl2 N2 O2'
_cod_original_formula_weight 465.53
_cod_original_formula_moiety '2(Cl), H2 O, 2(C11 H20 N), 0.5(C4 H8 O2)'
_cod_original_formula_iupac '2C11 H20 N + ,2Cl - , 0.5C4 H8 O2 , H2 O'
_cod_original_formula_units_Z 2
_cod_original_cell_volume 1258.5(4)
_cod_database_code 2241824
_shelx_space_group_comment
;
The symmetry employed for this shelxl refinement is uniquely defined
by the following loop, which should always be used as a source of
symmetry information in preference to the above space-group names.
They are only intended as comments.
;

loop_
_space_group_symop_operation_xyz
'x, y, z'
'-x, -y, -z'

loop_
_atom_site_type_symbol
_atom_site_label
_atom_site_fract_x
_atom_site_fract_y
_atom_site_fract_z
_atom_site_U_iso_or_equiv
_atom_site_adp_type
_atom_site_calc_flag
_atom_site_occupancy
Cl Cl1 0.87597(8) 0.25420(4) 0.41712(4) 0.02117(14) Uani d 1
O O1 0.7543(3) 0.01392(17) 0.29766(13) 0.0350(4) Uani d 1
H H1D 0.744(5) -0.019(3) 0.337(2) 0.067(12) Uiso d 1
H H1E 0.789(5) 0.081(3) 0.331(2) 0.069(11) Uiso d 1
N N1 0.3859(3) 0.22378(16) 0.37519(13) 0.0184(4) Uani d 1
H H1A 0.347(4) 0.202(2) 0.4221(18) 0.034(7) Uiso d 1
H H1B 0.331(4) 0.280(2) 0.3786(16) 0.032(7) Uiso d 1
H H1C 0.540(5) 0.242(2) 0.3820(18) 0.049(8) Uiso d 1
C C1 0.3307(3) 0.17360(15) 0.20310(13) 0.0124(4) Uani d 1
C C2 0.1981(3) 0.25504(15) 0.19496(14) 0.0149(4) Uani d 1
H H2A 0.0482 0.2266 0.2017 0.018 Uiso calc 1
H H2B 0.2472 0.3185 0.2443 0.018 Uiso calc 1
C C3 0.2196(3) 0.28259(15) 0.10183(14) 0.0150(4) Uani d 1
H H3 0.1337 0.3354 0.0972 0.018 Uiso calc 1
C C4 0.4520(3) 0.32784(16) 0.09241(14) 0.0161(4) Uani d 1
H H4A 0.4666 0.3470 0.0329 0.019 Uiso calc 1
H H4B 0.5031 0.3914 0.1414 0.019 Uiso calc 1
C C5 0.5838(3) 0.24691(15) 0.09893(13) 0.0141(4) Uani d 1
H H5 0.7351 0.2763 0.0925 0.017 Uiso calc 1
C C6 0.5625(3) 0.21869(16) 0.19195(13) 0.0131(4) Uani d 1
H H6A 0.6486 0.1669 0.1966 0.016 Uiso calc 1
H H6B 0.6157 0.2816 0.2414 0.016 Uiso calc 1
C C7 0.5040(3) 0.14874(16) 0.02254(14) 0.0172(4) Uani d 1
H H7A 0.5184 0.1662 -0.0376 0.021 Uiso calc 1
H H7B 0.5894 0.0964 0.0261 0.021 Uiso calc 1
C C8 0.2722(3) 0.10384(16) 0.03253(14) 0.0160(4) Uani d 1
H H8 0.2205 0.0399 -0.0172 0.019 Uiso calc 1
C C9 0.1409(3) 0.18475(16) 0.02568(14) 0.0174(4) Uani d 1
H H9A 0.1532 0.2025 -0.0344 0.021 Uiso calc 1
H H9B -0.0094 0.1558 0.0312 0.021 Uiso calc 1
C C10 0.2512(3) 0.07589(15) 0.12521(13) 0.0153(4) Uani d 1
H H10A 0.3343 0.0228 0.1293 0.018 Uiso calc 1
H H10B 0.1017 0.0461 0.1314 0.018 Uiso calc 1
C C11 0.3041(3) 0.13900(16) 0.29224(13) 0.0166(4) Uani d 1
H H11A 0.1525 0.1115 0.2965 0.020 Uiso calc 1
H H11B 0.3785 0.0815 0.2912 0.020 Uiso calc 1
Cl Cl2 1.31606(7) 0.11138(4) 0.53791(3) 0.01540(12) Uani d 1
O O2 0.4015(2) 0.44325(11) 0.41377(10) 0.0234(4) Uani d 1
C C23 0.2855(3) 0.49326(18) 0.48258(16) 0.0282(6) Uani d 1
H H23A 0.1386 0.4529 0.4765 0.034 Uiso calc 1
H H23B 0.2817 0.5637 0.4744 0.034 Uiso calc 1
C C24 0.6155(4) 0.49844(19) 0.42468(16) 0.0307(6) Uani d 1
H H24A 0.6217 0.5691 0.4150 0.037 Uiso calc 1
H H24B 0.6960 0.4621 0.3781 0.037 Uiso calc 1
N N2 0.8388(3) 0.12390(16) 0.56887(12) 0.0161(4) Uani d 1
H H2C 0.785(4) 0.062(2) 0.5387(16) 0.022(6) Uiso d 1
H H2D 0.788(4) 0.165(2) 0.5421(17) 0.031(7) Uiso d 1
H H2E 0.977(4) 0.1327(19) 0.5613(16) 0.033(7) Uiso d 1
C C12 0.8559(3) 0.24495(15) 0.72436(13) 0.0113(4) Uani d 1
C C13 1.0863(3) 0.29809(15) 0.71971(14) 0.0145(4) Uani d 1
H H13A 1.1811 0.2563 0.7388 0.017 Uiso calc 1
H H13B 1.1111 0.3024 0.6561 0.017 Uiso calc 1
C C14 1.1355(3) 0.40791(16) 0.78235(14) 0.0157(4) Uani d 1
H H14 1.2854 0.4421 0.7784 0.019 Uiso calc 1
C C15 0.9883(3) 0.47258(16) 0.75293(14) 0.0172(4) Uani d 1
H H15A 1.0211 0.5437 0.7928 0.021 Uiso calc 1
H H15B 1.0101 0.4781 0.6894 0.021 Uiso calc 1
C C16 0.7587(3) 0.42114(16) 0.75939(13) 0.0154(4) Uani d 1
H H16 0.6633 0.4637 0.7403 0.019 Uiso calc 1
C C17 0.7099(3) 0.31176(15) 0.69597(13) 0.0131(4) Uani d 1
H H17A 0.7303 0.3170 0.6323 0.016 Uiso calc 1
H H17B 0.5610 0.2781 0.6989 0.016 Uiso calc 1
C C18 0.7244(3) 0.41275(16) 0.85783(13) 0.0173(4) Uani d 1
H H18A 0.7535 0.4831 0.8989 0.021 Uiso calc 1
H H18B 0.5760 0.3791 0.8619 0.021 Uiso calc 1
C C19 0.8716(3) 0.34845(16) 0.88730(14) 0.0167(4) Uani d 1
H H19 0.8498 0.3433 0.9516 0.020 Uiso calc 1
C C20 1.1009(3) 0.40095(16) 0.88100(14) 0.0181(5) Uani d 1
H H20A 1.1967 0.3603 0.9011 0.022 Uiso calc 1
H H20B 1.1332 0.4716 0.9216 0.022 Uiso calc 1
C C21 0.8212(3) 0.23899(16) 0.82383(13) 0.0148(4) Uani d 1
H H21A 0.6729 0.2053 0.8280 0.018 Uiso calc 1
H H21B 0.9132 0.1961 0.8434 0.018 Uiso calc 1
C C22 0.8034(3) 0.13331(15) 0.66746(13) 0.0135(4) Uani d 1
H H22A 0.8908 0.0923 0.6928 0.016 Uiso calc 1
H H22B 0.6538 0.1027 0.6727 0.016 Uiso calc 1

loop_
_atom_site_aniso_label
_atom_site_aniso_U_11
_atom_site_aniso_U_22
_atom_site_aniso_U_33
_atom_site_aniso_U_12
_atom_site_aniso_U_13
_atom_site_aniso_U_23
Cl1 0.0178(3) 0.0247(3) 0.0229(3) 0.0049(2) 0.0017(2) 0.0091(2)
O1 0.0399(11) 0.0353(12) 0.0310(11) 0.0050(9) 0.0045(9) 0.0126(10)
N1 0.0183(10) 0.0238(11) 0.0151(10) 0.0056(9) 0.0019(8) 0.0071(8)
C1 0.0111(9) 0.0120(10) 0.0140(10) 0.0014(8) 0.0006(8) 0.0037(8)
C2 0.0119(10) 0.0136(10) 0.0197(11) 0.0041(8) 0.0023(8) 0.0035(9)
C3 0.0145(10) 0.0123(10) 0.0194(11) 0.0052(8) -0.0013(8) 0.0043(8)
C4 0.0187(11) 0.0146(11) 0.0162(11) 0.0026(9) -0.0006(9) 0.0070(9)
C5 0.0100(10) 0.0165(11) 0.0152(10) 0.0008(8) 0.0025(8) 0.0045(8)
C6 0.0111(10) 0.0144(10) 0.0138(10) 0.0029(8) -0.0010(8) 0.0034(8)
C7 0.0189(11) 0.0192(11) 0.0150(11) 0.0079(9) 0.0034(9) 0.0037(9)
C8 0.0179(11) 0.0142(11) 0.0137(10) 0.0027(9) -0.0021(8) -0.0002(8)
C9 0.0146(10) 0.0188(11) 0.0179(11) 0.0013(9) -0.0054(8) 0.0052(9)
C10 0.0143(10) 0.0107(10) 0.0204(11) 0.0019(8) -0.0006(8) 0.0036(8)
C11 0.0140(10) 0.0172(11) 0.0183(11) 0.0007(9) 0.0006(8) 0.0061(9)
Cl2 0.0146(2) 0.0168(3) 0.0135(2) 0.0022(2) -0.00028(19) 0.00194(19)
O2 0.0235(8) 0.0231(9) 0.0205(8) 0.0020(7) -0.0008(7) 0.0018(7)
C23 0.0159(11) 0.0221(13) 0.0420(15) 0.0058(10) 0.0027(10) -0.0034(11)
C24 0.0343(14) 0.0258(13) 0.0270(13) -0.0027(11) 0.0181(11) 0.0018(10)
N2 0.0175(10) 0.0147(10) 0.0136(9) 0.0033(8) -0.0004(8) -0.0013(8)
C12 0.0111(9) 0.0121(10) 0.0102(9) 0.0019(8) -0.0001(8) 0.0019(8)
C13 0.0103(10) 0.0169(11) 0.0155(10) 0.0023(8) 0.0013(8) 0.0025(8)
C14 0.0114(10) 0.0133(10) 0.0189(11) -0.0015(8) 0.0018(8) 0.0001(8)
C15 0.0226(11) 0.0119(11) 0.0163(11) 0.0024(9) 0.0033(9) 0.0026(8)
C16 0.0157(10) 0.0163(11) 0.0155(11) 0.0057(9) 0.0012(8) 0.0040(8)
C17 0.0117(10) 0.0170(11) 0.0115(10) 0.0044(8) -0.0002(8) 0.0042(8)
C18 0.0173(11) 0.0182(11) 0.0153(11) 0.0041(9) 0.0042(8) 0.0010(9)
C19 0.0195(11) 0.0201(11) 0.0103(10) 0.0038(9) 0.0023(8) 0.0033(8)
C20 0.0186(11) 0.0169(11) 0.0158(11) 0.0019(9) -0.0032(9) 0.0000(9)
C21 0.0152(10) 0.0172(11) 0.0130(10) 0.0022(9) 0.0013(8) 0.0065(8)
C22 0.0133(10) 0.0129(10) 0.0139(10) 0.0013(8) 0.0013(8) 0.0039(8)

loop_
_atom_type_symbol
_atom_type_description
_atom_type_scat_dispersion_real
_atom_type_scat_dispersion_imag
_atom_type_scat_source
C C 0.0033 0.0016 'International Tables Vol C Tables 4.2.6.8 and 6.1.1.4'
H H 0.0000 0.0000 'International Tables Vol C Tables 4.2.6.8 and 6.1.1.4'
Cl Cl 0.1484 0.1585 'International Tables Vol C Tables 4.2.6.8 and 6.1.1.4'
N N 0.0061 0.0033 'International Tables Vol C Tables 4.2.6.8 and 6.1.1.4'
O O 0.0106 0.0060 'International Tables Vol C Tables 4.2.6.8 and 6.1.1.4'

loop_
_geom_angle_atom_site_label_1
_geom_angle_atom_site_label_2
_geom_angle_atom_site_label_3
_geom_angle_site_symmetry_1
_geom_angle_site_symmetry_3
_geom_angle
H1D O1 H1E . . 102(3)
H1A N1 H1B . . 105(2)
H1A N1 H1C . . 106(2)
H1B N1 H1C . . 111(2)
C11 N1 H1A . . 108.3(17)
C11 N1 H1B . . 113.6(16)
C11 N1 H1C . . 112.3(16)
C6 C1 C2 . . 108.98(16)
C6 C1 C10 . . 108.68(16)
C10 C1 C2 . . 108.41(16)
C11 C1 C2 . . 111.88(16)
C11 C1 C6 . . 111.96(16)
C11 C1 C10 . . 106.81(16)
C1 C2 H2A . . 109.7
C1 C2 H2B . . 109.7
H2A C2 H2B . . 108.2
C3 C2 C1 . . 109.98(15)
C3 C2 H2A . . 109.7
C3 C2 H2B . . 109.7
C2 C3 H3 . . 109.4
C4 C3 C2 . . 109.32(16)
C4 C3 H3 . . 109.4
C9 C3 C2 . . 109.66(16)
C9 C3 H3 . . 109.4
C9 C3 C4 . . 109.58(16)
C3 C4 H4A . . 109.8
C3 C4 H4B . . 109.8
H4A C4 H4B . . 108.2
C5 C4 C3 . . 109.55(16)
C5 C4 H4A . . 109.8
C5 C4 H4B . . 109.8
C4 C5 H5 . . 109.5
C4 C5 C6 . . 109.41(15)
C4 C5 C7 . . 109.42(16)
C6 C5 H5 . . 109.5
C7 C5 H5 . . 109.5
C7 C5 C6 . . 109.35(16)
C1 C6 C5 . . 110.25(16)
C1 C6 H6A . . 109.6
C1 C6 H6B . . 109.6
C5 C6 H6A . . 109.6
C5 C6 H6B . . 109.6
H6A C6 H6B . . 108.1
C5 C7 H7A . . 109.8
C5 C7 H7B . . 109.8
H7A C7 H7B . . 108.2
C8 C7 C5 . . 109.49(16)
C8 C7 H7A . . 109.8
C8 C7 H7B . . 109.8
C7 C8 H8 . . 109.4
C9 C8 C7 . . 109.42(17)
C9 C8 H8 . . 109.4
C10 C8 C7 . . 109.55(16)
C10 C8 H8 . . 109.4
C10 C8 C9 . . 109.59(16)
C3 C9 C8 . . 109.52(16)
C3 C9 H9A . . 109.8
C3 C9 H9B . . 109.8
C8 C9 H9A . . 109.8
C8 C9 H9B . . 109.8
H9A C9 H9B . . 108.2
C1 C10 H10A . . 109.6
C1 C10 H10B . . 109.6
C8 C10 C1 . . 110.29(16)
C8 C10 H10A . . 109.6
C8 C10 H10B . . 109.6
H10A C10 H10B . . 108.1
N1 C11 C1 . . 113.76(17)
N1 C11 H11A . . 108.8
N1 C11 H11B . . 108.8
C1 C11 H11A . . 108.8
C1 C11 H11B . . 108.8
H11A C11 H11B . . 107.7
C24 O2 C23 . . 109.78(16)
O2 C23 H23A . . 109.5
O2 C23 H23B . . 109.5
O2 C23 C24 . 2_666 110.56(18)
H23A C23 H23B . . 108.1
C24 C23 H23A 2_666 . 109.5
C24 C23 H23B 2_666 . 109.5
O2 C24 C23 . 2_666 111.48(18)
O2 C24 H24A . . 109.3
O2 C24 H24B . . 109.3
C23 C24 H24A 2_666 . 109.3
C23 C24 H24B 2_666 . 109.3
H24A C24 H24B . . 108.0
H2C N2 H2D . . 106(2)
H2C N2 H2E . . 105(2)
H2D N2 H2E . . 108(2)
C22 N2 H2C . . 109.5(15)
C22 N2 H2D . . 116.8(16)
C22 N2 H2E . . 110.1(16)
C13 C12 C17 . . 109.06(16)
C13 C12 C21 . . 108.64(16)
C21 C12 C17 . . 108.24(15)
C22 C12 C13 . . 112.02(15)
C22 C12 C17 . . 112.31(16)
C22 C12 C21 . . 106.42(15)
C12 C13 H13A . . 109.6
C12 C13 H13B . . 109.6
H13A C13 H13B . . 108.1
C14 C13 C12 . . 110.21(15)
C14 C13 H13A . . 109.6
C14 C13 H13B . . 109.6
C13 C14 H14 . . 109.6
C15 C14 C13 . . 109.61(16)
C15 C14 H14 . . 109.6
C20 C14 C13 . . 109.53(17)
C20 C14 H14 . . 109.6
C20 C14 C15 . . 108.95(16)
C14 C15 H15A . . 109.7
C14 C15 H15B . . 109.7
H15A C15 H15B . . 108.2
C16 C15 C14 . . 109.89(16)
C16 C15 H15A . . 109.7
C16 C15 H15B . . 109.7
C15 C16 H16 . . 109.6
C15 C16 C17 . . 108.88(16)
C15 C16 C18 . . 109.79(17)
C17 C16 H16 . . 109.6
C18 C16 H16 . . 109.6
C18 C16 C17 . . 109.39(16)
C12 C17 H17A . . 109.6
C12 C17 H17B . . 109.6
C16 C17 C12 . . 110.35(16)
C16 C17 H17A . . 109.6
C16 C17 H17B . . 109.6
H17A C17 H17B . . 108.1
C16 C18 H18A . . 109.8
C16 C18 H18B . . 109.8
H18A C18 H18B . . 108.2
C19 C18 C16 . . 109.57(16)
C19 C18 H18A . . 109.8
C19 C18 H18B . . 109.8
C18 C19 H19 . . 109.6
C18 C19 C20 . . 109.50(17)
C18 C19 C21 . . 108.92(17)
C20 C19 H19 . . 109.6
C20 C19 C21 . . 109.70(16)
C21 C19 H19 . . 109.6
C14 C20 H20A . . 109.7
C14 C20 H20B . . 109.7
C19 C20 C14 . . 109.72(16)
C19 C20 H20A . . 109.7
C19 C20 H20B . . 109.7
H20A C20 H20B . . 108.2
C12 C21 H21A . . 109.6
C12 C21 H21B . . 109.6
C19 C21 C12 . . 110.50(16)
C19 C21 H21A . . 109.6
C19 C21 H21B . . 109.6
H21A C21 H21B . . 108.1
N2 C22 C12 . . 113.72(16)
N2 C22 H22A . . 108.8
N2 C22 H22B . . 108.8
C12 C22 H22A . . 108.8
C12 C22 H22B . . 108.8
H22A C22 H22B . . 107.7

loop_
_geom_bond_atom_site_label_1
_geom_bond_atom_site_label_2
_geom_bond_site_symmetry_2
_geom_bond_distance
O1 H1D . 0.82(3)
O1 H1E . 0.91(4)
N1 H1A . 0.85(3)
N1 H1B . 0.89(3)
N1 H1C . 0.98(3)
N1 C11 . 1.494(3)
C1 C2 . 1.547(3)
C1 C6 . 1.537(3)
C1 C10 . 1.544(3)
C1 C11 . 1.523(3)
C2 H2A . 0.9900
C2 H2B . 0.9900
C2 C3 . 1.535(3)
C3 H3 . 1.0000
C3 C4 . 1.535(3)
C3 C9 . 1.529(3)
C4 H4A . 0.9900
C4 H4B . 0.9900
C4 C5 . 1.533(3)
C5 H5 . 1.0000
C5 C6 . 1.537(3)
C5 C7 . 1.535(3)
C6 H6A . 0.9900
C6 H6B . 0.9900
C7 H7A . 0.9900
C7 H7B . 0.9900
C7 C8 . 1.532(3)
C8 H8 . 1.0000
C8 C9 . 1.532(3)
C8 C10 . 1.531(3)
C9 H9A . 0.9900
C9 H9B . 0.9900
C10 H10A . 0.9900
C10 H10B . 0.9900
C11 H11A . 0.9900
C11 H11B . 0.9900
O2 C23 . 1.429(3)
O2 C24 . 1.425(3)
C23 H23A . 0.9900
C23 H23B . 0.9900
C23 C24 2_666 1.493(3)
C24 C23 2_666 1.493(3)
C24 H24A . 0.9900
C24 H24B . 0.9900
N2 H2C . 0.86(2)
N2 H2D . 0.86(3)
N2 H2E . 0.90(3)
N2 C22 . 1.493(3)
C12 C13 . 1.536(3)
C12 C17 . 1.543(3)
C12 C21 . 1.542(3)
C12 C22 . 1.523(3)
C13 H13A . 0.9900
C13 H13B . 0.9900
C13 C14 . 1.535(3)
C14 H14 . 1.0000
C14 C15 . 1.533(3)
C14 C20 . 1.533(3)
C15 H15A . 0.9900
C15 H15B . 0.9900
C15 C16 . 1.530(3)
C16 H16 . 1.0000
C16 C17 . 1.535(3)
C16 C18 . 1.534(3)
C17 H17A . 0.9900
C17 H17B . 0.9900
C18 H18A . 0.9900
C18 H18B . 0.9900
C18 C19 . 1.530(3)
C19 H19 . 1.0000
C19 C20 . 1.531(3)
C19 C21 . 1.536(3)
C20 H20A . 0.9900
C20 H20B . 0.9900
C21 H21A . 0.9900
C21 H21B . 0.9900
C22 H22A . 0.9900
C22 H22B . 0.9900

loop_
_geom_hbond_atom_site_label_D
_geom_hbond_atom_site_label_H
_geom_hbond_atom_site_label_A
_geom_hbond_site_symmetry_A
_geom_hbond_distance_DH
_geom_hbond_distance_HA
_geom_hbond_distance_DA
_geom_hbond_angle_DHA
O1 H1D Cl2 2_756 0.82(3) 2.48(3) 3.295(2) 175(3)
O1 H1E Cl1 . 0.91(4) 2.36(4) 3.265(2) 180(3)
N1 H1A Cl2 1_455 0.85(3) 2.33(3) 3.161(2) 163(2)
N1 H1B O2 . 0.89(3) 2.10(3) 2.867(3) 144(2)
N1 H1C Cl1 . 0.98(3) 2.19(3) 3.152(2) 166(2)
N2 H2C Cl2 2_756 0.86(2) 2.31(3) 3.166(2) 172(2)
N2 H2D Cl1 . 0.86(3) 2.48(3) 3.171(2) 138(2)
N2 H2E Cl2 . 0.90(3) 2.30(3) 3.181(2) 166(2)

loop_
_geom_torsion_atom_site_label_1
_geom_torsion_atom_site_label_2
_geom_torsion_atom_site_label_3
_geom_torsion_atom_site_label_4
_geom_torsion_site_symmetry_4
_geom_torsion
C1 C2 C3 C4 . -60.0(2)
C1 C2 C3 C9 . 60.1(2)
C2 C1 C6 C5 . -58.9(2)
C2 C1 C10 C8 . 59.2(2)
C2 C1 C11 N1 . -64.9(2)
C2 C3 C4 C5 . 60.5(2)
C2 C3 C9 C8 . -60.0(2)
C3 C4 C5 C6 . -60.2(2)
C3 C4 C5 C7 . 59.6(2)
C4 C3 C9 C8 . 60.0(2)
C4 C5 C6 C1 . 59.8(2)
C4 C5 C7 C8 . -59.9(2)
C5 C7 C8 C9 . 60.2(2)
C5 C7 C8 C10 . -60.0(2)
C6 C1 C2 C3 . 59.0(2)
C6 C1 C10 C8 . -59.1(2)
C6 C1 C11 N1 . 57.8(2)
C6 C5 C7 C8 . 59.9(2)
C7 C5 C6 C1 . -60.0(2)
C7 C8 C9 C3 . -60.2(2)
C7 C8 C10 C1 . 59.9(2)
C9 C3 C4 C5 . -59.7(2)
C9 C8 C10 C1 . -60.1(2)
C10 C1 C2 C3 . -59.1(2)
C10 C1 C6 C5 . 59.1(2)
C10 C1 C11 N1 . 176.65(16)
C10 C8 C9 C3 . 59.9(2)
C11 C1 C2 C3 . -176.61(16)
C11 C1 C6 C5 . 176.84(16)
C11 C1 C10 C8 . 179.95(15)
C23 O2 C24 C23 2_666 57.1(3)
C24 O2 C23 C24 2_666 -56.6(3)
C12 C13 C14 C15 . -59.2(2)
C12 C13 C14 C20 . 60.3(2)
C13 C12 C17 C16 . -59.1(2)
C13 C12 C21 C19 . 58.9(2)
C13 C12 C22 N2 . -58.5(2)
C13 C14 C15 C16 . 60.1(2)
C13 C14 C20 C19 . -59.6(2)
C14 C15 C16 C17 . -60.3(2)
C14 C15 C16 C18 . 59.5(2)
C15 C14 C20 C19 . 60.3(2)
C15 C16 C17 C12 . 60.1(2)
C15 C16 C18 C19 . -59.1(2)
C16 C18 C19 C20 . 59.5(2)
C16 C18 C19 C21 . -60.4(2)
C17 C12 C13 C14 . 58.4(2)
C17 C12 C21 C19 . -59.4(2)
C17 C12 C22 N2 . 64.6(2)
C17 C16 C18 C19 . 60.3(2)
C18 C16 C17 C12 . -59.9(2)
C18 C19 C20 C14 . -60.4(2)
C18 C19 C21 C12 . 60.7(2)
C20 C14 C15 C16 . -59.8(2)
C20 C19 C21 C12 . -59.1(2)
C21 C12 C13 C14 . -59.4(2)
C21 C12 C17 C16 . 58.9(2)
C21 C12 C22 N2 . -177.13(16)
C21 C19 C20 C14 . 59.0(2)
C22 C12 C13 C14 . -176.66(16)
C22 C12 C17 C16 . 176.07(15)
C22 C12 C21 C19 . 179.66(15)

_cod_database_fobs_code 2241824
